data_2104993
loop_
_publ_author_name
'Kamiya, Natsumi'
'Iwama, Wataru'
'Kudo, Tomokazu'
'Nasuno, Tomomi'
'Fujiyama, Shinjiro'
'Nishi, Koji'
'Yokomori, Yoshinobu'

_publ_section_title
;
 Determining the structure of a benzene7.2-silicalite-1 zeolite using a
 single-crystal X-ray method
;
_journal_coeditor_code DK5001
_journal_issue 6
_journal_name_full 'Acta Crystallographica Section B'
_journal_page_first 508
_journal_page_last 515
_journal_paper_doi 10.1107/S0108768111038560
_journal_volume 67
_journal_year 2011
_chemical_formula_sum 'C5.38 H5.38 O24 Si12'
_chemical_formula_weight 791.05
_space_group_IT_number 62
_symmetry_cell_setting orthorhombic
_symmetry_space_group_name_Hall '-P 2ac 2n'
_symmetry_space_group_name_H-M 'P n m a'
_atom_sites_solution_hydrogens geom
_atom_sites_solution_primary direct
_atom_sites_solution_secondary difmap
_audit_creation_method SHELXL-97
_cell_angle_alpha 90.00
_cell_angle_beta 90.00
_cell_angle_gamma 90.00
_cell_formula_units_Z 8
_cell_length_a 19.920(12)
_cell_length_b 19.880(13)
_cell_length_c 13.386(9)
_cell_measurement_temperature 296
_cell_volume 5301(6)
_computing_cell_refinement 'Bruker XSCANS'
_computing_data_collection 'Bruker XSCANS'
_computing_data_reduction 'Bruker SHELXTL'
_computing_molecular_graphics 'Bruker SHELXTL'
_computing_publication_material 'Bruker SHELXTL'
_computing_structure_refinement 'SHELXL-97 (Sheldrick, 1997)'
_computing_structure_solution 'SHELXS-97 (Sheldrick, 1990)'
_diffrn_ambient_temperature 296
_diffrn_detector_area_resol_mean 8.366
_diffrn_measured_fraction_theta_full 0.999
_diffrn_measured_fraction_theta_max 0.999
_diffrn_measurement_device_type 'Bruker Apex  II'
_diffrn_measurement_method '\w scans'
_diffrn_radiation_monochromator graphite
_diffrn_radiation_source 'fine-focus sealed tube'
_diffrn_radiation_type MoK\a
_diffrn_radiation_wavelength 0.71073
_diffrn_reflns_av_R_equivalents 0.0539
_diffrn_reflns_av_sigmaI/netI 0.0317
_diffrn_reflns_limit_h_max 24
_diffrn_reflns_limit_h_min -24
_diffrn_reflns_limit_k_max 23
_diffrn_reflns_limit_k_min -23
_diffrn_reflns_limit_l_max 16
_diffrn_reflns_limit_l_min -16
_diffrn_reflns_number 50699
_diffrn_reflns_theta_full 25.37
_diffrn_reflns_theta_max 25.37
_diffrn_reflns_theta_min 1.83
_exptl_absorpt_coefficient_mu 0.689
_exptl_absorpt_correction_T_max 0.947
_exptl_absorpt_correction_T_min 0.936
_exptl_absorpt_correction_type analytical
_exptl_absorpt_process_details 'crystal faces of APEX 2 of Bruker Axs'
_exptl_crystal_colour colorless
_exptl_crystal_density_diffrn 1.982
_exptl_crystal_density_meas 0
_exptl_crystal_density_method 'not measured'
_exptl_crystal_description rounded-boat
_exptl_crystal_F_000 3181
_exptl_crystal_size_max 0.26
_exptl_crystal_size_mid 0.14
_exptl_crystal_size_min 0.12
_refine_diff_density_max 0.894
_refine_diff_density_min -0.424
_refine_ls_extinction_method none
_refine_ls_goodness_of_fit_ref 1.042
_refine_ls_hydrogen_treatment refU
_refine_ls_matrix_type full
_refine_ls_number_parameters 380
_refine_ls_number_reflns 3568
_refine_ls_number_restraints 1
_refine_ls_restrained_S_all 1.042
_refine_ls_R_factor_all 0.0568
_refine_ls_R_factor_gt 0.0364
_refine_ls_shift/su_max 0.001
_refine_ls_shift/su_mean 0.000
_refine_ls_structure_factor_coef Fsqd
_refine_ls_weighting_details 'calc w=1/[\s^2^(Fo^2^)+(0.0793P)^2^+0.0184P] where P=(Fo^2^+2Fc^2^)/3'
_refine_ls_weighting_scheme calc
_refine_ls_wR_factor_gt 0.1193
_refine_ls_wR_factor_ref 0.1298
_reflns_number_gt 3568
_reflns_number_total 4998
_reflns_threshold_expression >2sigma(I)
_cod_data_source_file dk5001.cif
_cod_data_source_block I
_cod_original_sg_symbol_H-M Pnma
_cod_database_code 2104993
_cod_database_fobs_code 2104993

loop_
_symmetry_equiv_pos_as_xyz
'x, y, z'
'-x+1/2, -y, z+1/2'
'-x, y+1/2, -z'
'x+1/2, -y+1/2, -z+1/2'
'-x, -y, -z'
'x-1/2, y, -z-1/2'
'x, -y-1/2, z'
'-x-1/2, y-1/2, z-1/2'

loop_
_atom_site_type_symbol
_atom_site_label
_atom_site_fract_x
_atom_site_fract_y
_atom_site_fract_z
_atom_site_U_iso_or_equiv
_atom_site_adp_type
_atom_site_calc_flag
_atom_site_refinement_flags
_atom_site_occupancy
_atom_site_symmetry_multiplicity
_atom_site_disorder_assembly
_atom_site_disorder_group
Si Si1 0.42146(4) 1.05855(4) 0.65013(7) 0.0123(2) Uani d . 1 1 . .
Si Si2 0.30065(4) 1.03074(4) 0.79159(7) 0.0134(2) Uani d . 1 1 . .
Si Si3 0.28122(4) 1.06251(4) 1.01696(6) 0.0124(2) Uani d . 1 1 . .
Si Si4 0.12319(4) 1.06314(4) 1.01604(7) 0.0127(2) Uani d . 1 1 . .
Si Si5 0.06972(4) 1.02808(4) 0.80526(6) 0.0115(2) Uani d . 1 1 . .
Si Si6 0.17760(4) 1.05907(4) 0.65171(7) 0.0122(2) Uani d . 1 1 . .
Si Si7 0.42066(4) 0.82765(4) 0.65978(7) 0.0149(2) Uani d . 1 1 . .
Si Si8 0.30194(4) 0.87210(4) 0.79725(7) 0.0144(2) Uani d . 1 1 . .
Si Si9 0.27910(5) 0.82768(4) 1.01640(7) 0.0145(2) Uani d . 1 1 . .
Si Si10 0.12423(4) 0.82678(4) 1.01548(7) 0.0146(2) Uani d . 1 1 . .
Si Si11 0.06778(4) 0.86927(4) 0.80660(7) 0.0132(2) Uani d . 1 1 . .
Si Si12 0.17992(4) 0.82728(4) 0.66460(7) 0.0130(2) Uani d . 1 1 . .
O O1 0.36615(11) 1.05613(12) 0.73557(18) 0.0283(6) Uani d . 1 1 . .
O O2 0.29889(11) 1.06184(11) 0.90074(16) 0.0213(6) Uani d . 1 1 . .
O O3 0.20198(11) 1.06049(13) 1.03325(19) 0.0315(7) Uani d . 1 1 . .
O O4 0.10682(12) 1.05953(12) 0.89981(17) 0.0237(6) Uani d . 1 1 . .
O O5 0.10708(11) 1.05228(11) 0.70688(16) 0.0189(5) Uani d . 1 1 . .
O O6 0.23626(12) 1.05483(13) 0.73215(18) 0.0291(6) Uani d . 1 1 . .
O O7 0.36584(12) 0.84620(14) 0.7398(2) 0.0416(7) Uani d . 1 1 . .
O O8 0.30609(12) 0.84432(14) 0.90751(18) 0.0336(7) Uani d . 1 1 . .
O O9 0.20125(11) 0.84726(13) 1.0223(2) 0.0333(7) Uani d . 1 1 . .
O O10 0.09896(14) 0.83684(13) 0.90412(18) 0.0350(7) Uani d . 1 1 . .
O O11 0.10812(11) 0.84272(12) 0.71172(17) 0.0242(6) Uani d . 1 1 . .
O O12 0.23579(12) 0.84514(14) 0.74450(19) 0.0344(7) Uani d . 1 1 . .
O O13 0.30063(16) 0.95106(12) 0.7972(2) 0.0510(9) Uani d . 1 1 . .
O O14 0.07242(13) 0.94844(11) 0.8143(2) 0.0327(7) Uani d . 1 1 . .
O O15 0.41715(12) 1.12801(11) 0.59116(18) 0.0260(6) Uani d . 1 1 . .
O O16 0.41120(12) 0.99835(12) 0.57315(18) 0.0278(6) Uani d . 1 1 . .
O O17 0.40637(13) 0.86843(12) 0.55915(17) 0.0286(6) Uani d . 1 1 . .
O O18 0.18029(12) 1.13033(11) 0.59705(18) 0.0230(6) Uani d . 1 1 . .
O O19 0.18617(11) 1.00107(12) 0.57090(18) 0.0254(6) Uani d . 1 1 . .
O O20 0.19022(12) 0.87014(11) 0.56516(18) 0.0262(6) Uani d . 1 1 . .
O O21 -0.00637(10) 1.05296(12) 0.80126(17) 0.0206(5) Uani d . 1 1 . .
O O22 -0.00846(11) 0.84644(14) 0.79560(19) 0.0336(7) Uani d . 1 1 . .
O O23 0.4184(2) 0.7500 0.6347(3) 0.0393(10) Uani d S 1 2 . .
O O24 0.18420(17) 0.7500 0.6355(3) 0.0243(8) Uani d S 1 2 . .
O O25 0.28910(18) 0.7500 1.0387(3) 0.0276(8) Uani d S 1 2 . .
O O26 0.11520(18) 0.7500 1.0452(3) 0.0266(8) Uani d S 1 2 . .
C C11 0.0355(2) 0.7500 0.4800(4) 0.105(4) Uani d SPG 0.865(5) 2 A 1
H H11 0.0441 0.7500 0.5483 0.126 Uiso calc SPR 0.865(5) 2 A 1
C C12 0.0884(2) 0.75000(18) 0.4124(4) 0.118(4) Uani d SPG 0.865(5) 2 A 1
H H12 0.1325 0.7500 0.4354 0.141 Uiso calc SPR 0.865(5) 2 A 1
C C13 0.0755(3) 0.7500(3) 0.3103(4) 0.127(5) Uani d SPG 0.865(5) 2 A 1
H H13 0.1110 0.7500 0.2651 0.152 Uiso calc SPR 0.865(5) 2 A 1
C C14 0.0097(3) 0.7500(3) 0.2759(4) 0.139(6) Uani d SPG 0.865(5) 2 A 1
H H14 0.0011 0.7500 0.2076 0.167 Uiso calc SPR 0.865(5) 2 A 1
C C15 -0.0432(3) 0.75000(8) 0.3435(5) 0.130(5) Uani d SPG 0.865(5) 2 A 1
H H15 -0.0873 0.7500 0.3205 0.156 Uiso calc SPR 0.865(5) 2 A 1
C C16 -0.0303(2) 0.75000(6) 0.4456(5) 0.128(5) Uani d SPG 0.865(5) 2 A 1
H H16 -0.0658 0.7500 0.4908 0.154 Uiso calc SPR 0.865(5) 2 A 1
C C21 0.46770(18) 1.04990(19) 0.9443(3) 0.0600(16) Uani d PG 0.934(5) 1 . .
H H21 0.4456 1.0826 0.9071 0.072 Uiso calc PR 0.934(5) 1 . .
C C22 0.46381(14) 0.98217(19) 0.9162(2) 0.0581(16) Uani d PG 0.934(5) 1 . .
H H22 0.4398 0.9703 0.8593 0.070 Uiso calc PR 0.934(5) 1 . .
C C23 0.49549(18) 0.9321(2) 0.9725(3) 0.0595(16) Uani d PG 0.934(5) 1 . .
H H23 0.4918 0.8872 0.9541 0.071 Uiso calc PR 0.934(5) 1 . .

loop_
_atom_site_aniso_label
_atom_site_aniso_U_11
_atom_site_aniso_U_22
_atom_site_aniso_U_33
_atom_site_aniso_U_12
_atom_site_aniso_U_13
_atom_site_aniso_U_23
Si1 0.0093(5) 0.0142(5) 0.0135(5) 0.0004(3) -0.0014(3) 0.0009(4)
Si2 0.0135(5) 0.0152(5) 0.0114(5) 0.0003(3) -0.0003(4) -0.0003(4)
Si3 0.0131(5) 0.0138(5) 0.0103(5) -0.0002(3) -0.0017(4) -0.0013(3)
Si4 0.0122(5) 0.0146(5) 0.0113(5) 0.0000(3) 0.0006(4) -0.0015(4)
Si5 0.0102(4) 0.0129(5) 0.0114(5) 0.0002(3) 0.0021(4) 0.0003(4)
Si6 0.0106(5) 0.0146(5) 0.0115(5) 0.0000(3) 0.0016(3) 0.0010(4)
Si7 0.0125(5) 0.0122(5) 0.0199(5) 0.0007(3) -0.0007(4) 0.0003(4)
Si8 0.0151(5) 0.0147(5) 0.0133(5) -0.0011(4) 0.0005(4) -0.0008(4)
Si9 0.0158(5) 0.0115(5) 0.0161(5) -0.0015(3) -0.0018(4) 0.0004(4)
Si10 0.0160(5) 0.0118(5) 0.0160(5) 0.0020(4) 0.0001(4) 0.0000(4)
Si11 0.0119(5) 0.0141(5) 0.0136(5) 0.0009(3) 0.0010(4) 0.0014(4)
Si12 0.0134(5) 0.0118(5) 0.0139(5) -0.0012(3) 0.0013(3) 0.0000(4)
O1 0.0140(13) 0.0509(17) 0.0199(13) -0.0032(11) 0.0064(10) -0.0012(12)
O2 0.0272(14) 0.0291(14) 0.0077(12) -0.0015(11) 0.0009(10) -0.0015(10)
O3 0.0097(13) 0.0569(19) 0.0278(15) 0.0002(12) -0.0008(11) 0.0015(13)
O4 0.0248(14) 0.0340(15) 0.0123(12) -0.0056(11) -0.0052(10) -0.0016(10)
O5 0.0097(12) 0.0325(14) 0.0146(12) -0.0005(10) 0.0028(9) 0.0051(10)
O6 0.0146(13) 0.0527(17) 0.0201(13) 0.0042(12) -0.0069(10) 0.0011(12)
O7 0.0226(15) 0.068(2) 0.0340(16) 0.0136(14) 0.0141(13) -0.0029(15)
O8 0.0386(16) 0.0476(17) 0.0147(13) -0.0027(13) 0.0006(12) 0.0108(12)
O9 0.0132(13) 0.0295(14) 0.0572(19) 0.0003(11) 0.0000(12) -0.0075(14)
O10 0.0474(17) 0.0398(16) 0.0178(14) 0.0067(14) -0.0081(13) 0.0109(12)
O11 0.0167(13) 0.0348(14) 0.0211(13) 0.0049(11) 0.0040(10) -0.0067(11)
O12 0.0219(15) 0.0523(18) 0.0290(15) -0.0126(13) -0.0114(12) -0.0032(13)
O13 0.089(3) 0.0135(15) 0.050(2) -0.0034(15) -0.0097(18) 0.0003(13)
O14 0.0439(17) 0.0127(13) 0.0416(17) 0.0014(11) 0.0036(13) 0.0006(11)
O15 0.0305(15) 0.0165(13) 0.0311(15) 0.0015(10) -0.0107(12) 0.0088(11)
O16 0.0330(15) 0.0203(14) 0.0301(14) -0.0056(11) -0.0057(12) -0.0102(11)
O17 0.0412(16) 0.0206(14) 0.0241(14) 0.0089(11) -0.0033(13) 0.0039(11)
O18 0.0282(14) 0.0148(13) 0.0259(14) 0.0002(10) 0.0103(11) 0.0055(10)
O19 0.0324(15) 0.0194(13) 0.0243(14) 0.0051(11) 0.0046(11) -0.0080(11)
O20 0.0386(16) 0.0187(13) 0.0213(14) -0.0062(11) 0.0060(11) 0.0054(10)
O21 0.0094(12) 0.0314(14) 0.0210(13) 0.0023(10) 0.0050(10) 0.0000(11)
O22 0.0135(13) 0.0502(17) 0.0369(16) -0.0088(12) 0.0052(12) -0.0037(14)
O23 0.069(3) 0.0125(19) 0.037(2) 0.000 -0.017(2) 0.000
O24 0.035(2) 0.0101(17) 0.028(2) 0.000 0.0045(16) 0.000
O25 0.039(2) 0.0116(18) 0.032(2) 0.000 -0.0068(17) 0.000
O26 0.039(2) 0.0118(17) 0.029(2) 0.000 0.0069(17) 0.000
C11 0.106(10) 0.132(11) 0.077(8) 0.000 -0.003(7) 0.000
C12 0.126(11) 0.137(11) 0.090(9) 0.000 -0.025(8) 0.000
C13 0.099(10) 0.207(15) 0.074(8) 0.000 0.007(7) 0.000
C14 0.135(13) 0.191(16) 0.092(10) 0.000 -0.028(9) 0.000
C15 0.077(9) 0.188(15) 0.125(12) 0.000 0.000(8) 0.000
C16 0.083(9) 0.162(14) 0.141(12) 0.000 -0.024(9) 0.000
C21 0.048(3) 0.087(4) 0.045(3) 0.012(3) -0.008(3) 0.020(3)
C22 0.045(3) 0.091(5) 0.039(3) -0.005(3) -0.013(2) 0.014(3)
C23 0.056(4) 0.079(4) 0.044(3) 0.002(3) 0.000(3) 0.006(3)

loop_
_atom_type_symbol
_atom_type_description
_atom_type_scat_dispersion_real
_atom_type_scat_dispersion_imag
_atom_type_scat_source
C C 0.0033 0.0016 'International Tables Vol C Tables 4.2.6.8 and 6.1.1.4'
H H 0.0000 0.0000 'International Tables Vol C Tables 4.2.6.8 and 6.1.1.4'
O O 0.0106 0.0060 'International Tables Vol C Tables 4.2.6.8 and 6.1.1.4'
Si Si 0.0817 0.0704 'International Tables Vol C Tables 4.2.6.8 and 6.1.1.4'

loop_
_geom_angle_atom_site_label_1
_geom_angle_atom_site_label_2
_geom_angle_atom_site_label_3
_geom_angle_site_symmetry_1
_geom_angle_site_symmetry_3
_geom_angle
O21 Si1 O1 6_657 . 109.39(14)
O21 Si1 O16 6_657 . 109.27(13)
O1 Si1 O16 . . 110.74(14)
O21 Si1 O15 6_657 . 108.28(13)
O1 Si1 O15 . . 110.21(14)
O16 Si1 O15 . . 108.90(14)
O6 Si2 O13 . . 109.01(16)
O6 Si2 O2 . . 109.08(14)
O13 Si2 O2 . . 110.21(16)
O6 Si2 O1 . . 109.41(14)
O13 Si2 O1 . . 109.89(16)
O2 Si2 O1 . . 109.23(13)
O20 Si3 O3 2_575 . 108.65(14)
O20 Si3 O19 2_575 2_575 109.74(14)
O3 Si3 O19 . 2_575 108.76(14)
O20 Si3 O2 2_575 . 108.88(13)
O3 Si3 O2 . . 110.59(13)
O19 Si3 O2 2_575 . 110.19(13)
O3 Si4 O17 . 2_575 109.99(15)
O3 Si4 O4 . . 110.07(14)
O17 Si4 O4 2_575 . 108.51(13)
O3 Si4 O16 . 2_575 109.23(14)
O17 Si4 O16 2_575 2_575 108.80(15)
O4 Si4 O16 . 2_575 110.23(13)
O5 Si5 O14 . . 110.45(14)
O5 Si5 O4 . . 108.82(13)
O14 Si5 O4 . . 108.35(14)
O5 Si5 O21 . . 108.88(12)
O14 Si5 O21 . . 110.10(14)
O4 Si5 O21 . . 110.22(13)
O19 Si6 O6 . . 110.07(14)
O19 Si6 O5 . . 110.40(13)
O6 Si6 O5 . . 109.23(14)
O19 Si6 O18 . . 109.16(14)
O6 Si6 O18 . . 109.44(14)
O5 Si6 O18 . . 108.51(12)
O7 Si7 O22 . 6_657 107.93(16)
O7 Si7 O23 . . 110.7(2)
O22 Si7 O23 6_657 . 109.72(18)
O7 Si7 O17 . . 109.35(15)
O22 Si7 O17 6_657 . 111.00(15)
O23 Si7 O17 . . 108.14(16)
O13 Si8 O7 . . 109.90(18)
O13 Si8 O8 . . 110.57(17)
O7 Si8 O8 . . 107.47(15)
O13 Si8 O12 . . 108.87(16)
O7 Si8 O12 . . 110.07(16)
O8 Si8 O12 . . 109.95(15)
O25 Si9 O18 . 2_575 108.67(16)
O25 Si9 O8 . . 109.47(17)
O18 Si9 O8 2_575 . 110.02(15)
O25 Si9 O9 . . 110.43(17)
O18 Si9 O9 2_575 . 109.42(14)
O8 Si9 O9 . . 108.82(15)
O15 Si10 O10 2_575 . 111.35(15)
O15 Si10 O26 2_575 . 109.04(16)
O10 Si10 O26 . . 108.70(17)
O15 Si10 O9 2_575 . 108.65(14)
O10 Si10 O9 . . 109.15(15)
O26 Si10 O9 . . 109.94(17)
O14 Si11 O10 . . 109.21(15)
O14 Si11 O22 . . 110.24(15)
O10 Si11 O22 . . 109.54(15)
O14 Si11 O11 . . 110.65(14)
O10 Si11 O11 . . 108.94(14)
O22 Si11 O11 . . 108.24(14)
O12 Si12 O24 . . 110.19(17)
O12 Si12 O11 . . 108.68(14)
O24 Si12 O11 . . 109.39(15)
O12 Si12 O20 . . 110.71(14)
O24 Si12 O20 . . 107.79(16)
O11 Si12 O20 . . 110.08(13)
Si2 O1 Si1 . . 156.88(18)
Si2 O2 Si3 . . 154.98(17)
Si4 O3 Si3 . . 163.45(19)
Si4 O4 Si5 . . 152.79(17)
Si5 O5 Si6 . . 145.47(15)
Si2 O6 Si6 . . 161.96(19)
Si7 O7 Si8 . . 166.1(2)
Si8 O8 Si9 . . 155.98(19)
Si10 O9 Si9 . . 150.42(19)
Si11 O10 Si10 . . 161.98(19)
Si11 O11 Si12 . . 146.35(16)
Si12 O12 Si8 . . 163.52(19)
Si8 O13 Si2 . . 177.1(3)
Si11 O14 Si5 . . 170.3(2)
Si10 O15 Si1 2_574 . 146.73(17)
Si1 O16 Si4 . 2_574 160.14(18)
Si4 O17 Si7 2_574 . 143.68(17)
Si9 O18 Si6 2_574 . 142.79(16)
Si6 O19 Si3 . 2_574 157.94(17)
Si3 O20 Si12 2_574 . 146.56(17)
Si1 O21 Si5 6_557 . 150.62(17)
Si7 O22 Si11 6_557 . 152.39(19)
Si7 O23 Si7 . 7_575 155.2(3)
Si12 O24 Si12 7_575 . 150.9(2)
Si9 O25 Si9 7_575 . 153.8(3)
Si10 O26 Si10 7_575 . 148.1(2)
C12 C11 C16 . . 120.0
C12 C11 H11 . . 120.0
C16 C11 H11 . . 120.0
C13 C12 C11 . . 120.0
C13 C12 H12 . . 120.0
C11 C12 H12 . . 120.0
C14 C13 C12 . . 120.0
C14 C13 H13 . . 120.0
C12 C13 H13 . . 120.0
C13 C14 C15 . . 120.0
C13 C14 H14 . . 120.0
C15 C14 H14 . . 120.0
C16 C15 C14 . . 120.0
C16 C15 H15 . . 120.0
C14 C15 H15 . . 120.0
C15 C16 C11 . . 120.0
C15 C16 H16 . . 120.0
C11 C16 H16 . . 120.0
C23 C21 C22 5_677 . 119.7(4)
C23 C21 H21 5_677 . 120.2
C22 C21 H21 . . 120.2
C23 C22 C21 . . 120.9
C23 C22 H22 . . 119.5
C21 C22 H22 . . 119.5
C21 C23 C22 5_677 . 119.4(4)
C21 C23 H23 5_677 . 120.3
C22 C23 H23 . . 120.3

loop_
_geom_bond_atom_site_label_1
_geom_bond_atom_site_label_2
_geom_bond_site_symmetry_2
_geom_bond_distance
Si1 O21 6_657 1.582(2)
Si1 O1 . 1.589(2)
Si1 O16 . 1.592(2)
Si1 O15 . 1.593(2)
Si2 O6 . 1.584(2)
Si2 O13 . 1.586(3)
Si2 O2 . 1.587(2)
Si2 O1 . 1.587(2)
Si3 O20 2_575 1.591(2)
Si3 O3 . 1.594(3)
Si3 O19 2_575 1.594(2)
Si3 O2 . 1.595(3)
Si4 O3 . 1.587(3)
Si4 O17 2_575 1.591(2)
Si4 O4 . 1.591(3)
Si4 O16 2_575 1.596(2)
Si5 O5 . 1.587(2)
Si5 O14 . 1.589(3)
Si5 O4 . 1.593(2)
Si5 O21 . 1.595(2)
Si6 O19 . 1.590(2)
Si6 O6 . 1.591(2)
Si6 O5 . 1.593(2)
Si6 O18 . 1.595(2)
Si7 O7 . 1.573(3)
Si7 O22 6_657 1.578(3)
Si7 O23 . 1.5804(15)
Si7 O17 . 1.598(3)
Si8 O13 . 1.570(3)
Si8 O7 . 1.574(3)
Si8 O8 . 1.578(3)
Si8 O12 . 1.588(2)
Si9 O25 . 1.5856(15)
Si9 O18 2_575 1.586(2)
Si9 O8 . 1.588(3)
Si9 O9 . 1.601(3)
Si10 O15 2_575 1.585(2)
Si10 O10 . 1.586(3)
Si10 O26 . 1.5875(16)
Si10 O9 . 1.590(3)
Si11 O14 . 1.580(3)
Si11 O10 . 1.583(2)
Si11 O22 . 1.592(3)
Si11 O11 . 1.593(2)
Si12 O12 . 1.584(2)
Si12 O24 . 1.5872(15)
Si12 O11 . 1.593(2)
Si12 O20 . 1.594(3)
O15 Si10 2_574 1.585(2)
O16 Si4 2_574 1.596(2)
O17 Si4 2_574 1.591(3)
O18 Si9 2_574 1.586(2)
O19 Si3 2_574 1.594(2)
O20 Si3 2_574 1.592(2)
O21 Si1 6_557 1.582(2)
O22 Si7 6_557 1.578(2)
O23 Si7 7_575 1.5804(15)
O24 Si12 7_575 1.5872(15)
O25 Si9 7_575 1.5855(15)
O26 Si10 7_575 1.5874(16)
C11 C12 . 1.3900
C11 C16 . 1.3900
C11 H11 . 0.9300
C12 C13 . 1.3900
C12 H12 . 0.9300
C13 C14 . 1.3900
C13 H13 . 0.9300
C14 C15 . 1.3900
C14 H14 . 0.9300
C15 C16 . 1.3900
C15 H15 . 0.9300
C16 H16 . 0.9300
C21 C23 5_677 1.380(6)
C21 C22 . 1.4003
C21 H21 . 0.9300
C22 C23 . 1.3986
C22 H22 . 0.9300
C23 C21 5_677 1.380(6)
C23 H23 . 0.9300
